data_4339622
loop_
_publ_author_name
'Ghosh, Sanjib'
'Roehm, Brian'
'Begum, Rowshan Ara'
'Kut, Jerry'
'Hossain, Md Alamgir'
'Day, Victor W.'
'Bowman-James, Kristin'

_publ_section_title
;
 Versatile host for metallo anions and cations.
;
_journal_issue 23
_journal_name_full 'Inorganic chemistry'
_journal_page_first 9519
_journal_page_last 9521
_journal_paper_doi 10.1021/ic701371f
_journal_volume 46
_journal_year 2007
_chemical_formula_sum 'C32 H56 Fe N9 O8'
_chemical_formula_weight 750.71
_chemical_name_systematic
; 
 ? 
;
_space_group_IT_number 43
_symmetry_cell_setting orthorhombic
_symmetry_space_group_name_Hall 'F 2 -2d'
_symmetry_space_group_name_H-M 'F d d 2'
_atom_sites_solution_hydrogens geom
_atom_sites_solution_primary direct
_atom_sites_solution_secondary difmap
_audit_creation_method SHELXL-97
_cell_angle_alpha 90.00
_cell_angle_beta 90.00
_cell_angle_gamma 90.00
_cell_formula_units_Z 8
_cell_length_a 26.5844(17)
_cell_length_b 12.0803(8)
_cell_length_c 21.8519(14)
_cell_measurement_reflns_used 5738
_cell_measurement_temperature 100(2)
_cell_measurement_theta_max 30.16
_cell_measurement_theta_min 2.41
_cell_volume 7017.7(8)
_computing_cell_refinement 'Bruker SAINT'
_computing_data_collection 'Bruker SMART'
_computing_data_reduction 'Bruker SAINT'
_computing_molecular_graphics 'Bruker SHELXTL'
_computing_publication_material 'Bruker SHELXTL'
_computing_structure_refinement 'Bruker SHELXTL'
_computing_structure_solution 'Bruker SHELXTL'
_diffrn_ambient_temperature 100(2)
_diffrn_measured_fraction_theta_full 0.997
_diffrn_measured_fraction_theta_max 0.997
_diffrn_measurement_device_type 'Bruker SMART APEX CCD area detector'
_diffrn_measurement_method 'phi and omega scans'
_diffrn_radiation_monochromator graphite
_diffrn_radiation_source 'fine-focus sealed tube'
_diffrn_radiation_type MoK\a
_diffrn_radiation_wavelength 0.71073
_diffrn_reflns_av_R_equivalents 0.0427
_diffrn_reflns_av_sigmaI/netI 0.0473
_diffrn_reflns_limit_h_max 37
_diffrn_reflns_limit_h_min -37
_diffrn_reflns_limit_k_max 16
_diffrn_reflns_limit_k_min -17
_diffrn_reflns_limit_l_max 31
_diffrn_reflns_limit_l_min -31
_diffrn_reflns_number 21024
_diffrn_reflns_theta_full 30.56
_diffrn_reflns_theta_max 30.56
_diffrn_reflns_theta_min 2.41
_diffrn_standards_decay_% 0.00
_exptl_absorpt_coefficient_mu 0.494
_exptl_absorpt_correction_T_max 1.000
_exptl_absorpt_correction_T_min 0.944
_exptl_absorpt_correction_type empirical
_exptl_crystal_colour 'Dark orange/brown'
_exptl_crystal_density_diffrn 1.421
_exptl_crystal_density_meas 0
_exptl_crystal_density_method 'not measured'
_exptl_crystal_description 'Thin plate'
_exptl_crystal_F_000 3208
_exptl_crystal_size_max 0.30
_exptl_crystal_size_mid 0.24
_exptl_crystal_size_min 0.11
_refine_diff_density_max 0.834
_refine_diff_density_min -0.363
_refine_diff_density_rms 0.068
_refine_ls_abs_structure_details 'Flack H D (1983), Acta Cryst. A39, 876-881'
_refine_ls_abs_structure_Flack 0.000(13)
_refine_ls_extinction_method none
_refine_ls_goodness_of_fit_ref 0.983
_refine_ls_hydrogen_treatment mixed
_refine_ls_matrix_type full
_refine_ls_number_parameters 269
_refine_ls_number_reflns 5324
_refine_ls_number_restraints 1
_refine_ls_restrained_S_all 0.983
_refine_ls_R_factor_all 0.0430
_refine_ls_R_factor_gt 0.0386
_refine_ls_shift/su_max 0.000
_refine_ls_shift/su_mean 0.000
_refine_ls_structure_factor_coef Fsqd
_refine_ls_weighting_details 'calc w=1/[\s^2^(Fo^2^)+(0.0412P)^2^+0.0000P] where P=(Fo^2^+2Fc^2^)/3'
_refine_ls_weighting_scheme calc
_refine_ls_wR_factor_gt 0.0801
_refine_ls_wR_factor_ref 0.0815
_reflns_number_gt 4840
_reflns_number_total 5324
_reflns_threshold_expression >2sigma(I)
_cod_data_source_file ic701371f-file002.cif
_cod_data_source_block k03c(4b)
_cod_depositor_comments
;
The following automatic conversions were performed:

'_symmetry_cell_setting' value 'Orthorhombic' changed to
'orthorhombic' according to
/usr/data/users/saulius/automatic-downloads/retrospective/ACS/lib/dictionaries/cif_core.dic
dictionary named 'cif_core.dic' version 2.4.2 from 2011-04-26.

Automatic conversion script
Id: cif_fix_values 2281 2013-09-26 08:29:07Z andrius 
;
_cod_original_sg_symbol_H-M Fdd2
_cod_database_code 4339622

loop_
_symmetry_equiv_pos_as_xyz
'x, y, z'
'-x, -y, z'
'x+1/4, -y+1/4, z+1/4'
'-x+1/4, y+1/4, z+1/4'
'x, y+1/2, z+1/2'
'-x, -y+1/2, z+1/2'
'x+1/4, -y+3/4, z+3/4'
'-x+1/4, y+3/4, z+3/4'
'x+1/2, y, z+1/2'
'-x+1/2, -y, z+1/2'
'x+3/4, -y+1/4, z+3/4'
'-x+3/4, y+1/4, z+3/4'
'x+1/2, y+1/2, z'
'-x+1/2, -y+1/2, z'
'x+3/4, -y+3/4, z+1/4'
'-x+3/4, y+3/4, z+1/4'

loop_
_atom_site_label
_atom_site_type_symbol
_atom_site_fract_x
_atom_site_fract_y
_atom_site_fract_z
_atom_site_U_iso_or_equiv
_atom_site_adp_type
_atom_site_occupancy
_atom_site_symmetry_multiplicity
_atom_site_calc_flag
_atom_site_refinement_flags
_atom_site_disorder_assembly
_atom_site_disorder_group
Fe Fe 0.0000 0.5000 0.03313(2) 0.01068(7) Uani 1 2 d S . .
O1 O -0.08221(6) 0.72802(12) 0.12455(7) 0.0220(3) Uani 1 1 d . . .
O2 O -0.09234(5) 0.29257(12) -0.06041(7) 0.0181(3) Uani 1 1 d . . .
N1 N 0.0000 0.5000 0.11890(12) 0.0145(5) Uani 1 2 d S . .
N2 N -0.05026(6) 0.61557(13) 0.04756(7) 0.0124(3) Uani 1 1 d . . .
N3 N -0.05339(6) 0.38960(13) 0.01878(8) 0.0137(3) Uani 1 1 d . . .
N4 N 0.0000 0.5000 -0.05304(11) 0.0112(5) Uani 1 2 d S . .
N5 N -0.14443(6) 0.49763(12) 0.01142(7) 0.0156(3) Uani 1 1 d . . .
C1 C 0.0000 0.5000 0.24294(15) 0.0223(7) Uani 1 2 d S . .
H1 H 0.0000 0.5000 0.2864 0.027 Uiso 1 2 calc SR . .
C2 C -0.02720(8) 0.58048(18) 0.21175(11) 0.0191(4) Uani 1 1 d . . .
H2 H -0.0458 0.6352 0.2332 0.023 Uiso 1 1 calc R . .
C3 C -0.02627(7) 0.57836(17) 0.14870(10) 0.0149(4) Uani 1 1 d . . .
C4 C -0.05519(7) 0.65045(16) 0.10512(10) 0.0153(4) Uani 1 1 d . . .
C5 C -0.08628(7) 0.66060(16) 0.00312(10) 0.0146(4) Uani 1 1 d . . .
H5A H -0.0746 0.6418 -0.0386 0.018 Uiso 1 1 calc R . .
H5B H -0.0865 0.7423 0.0067 0.018 Uiso 1 1 calc R . .
C6 C -0.14009(7) 0.61810(15) 0.01118(9) 0.0166(3) Uani 1 1 d . . .
H6A H -0.1537 0.6471 0.0502 0.020 Uiso 1 1 calc R . .
H6B H -0.1611 0.6479 -0.0224 0.020 Uiso 1 1 calc R . .
C7 C -0.13186(7) 0.44521(15) 0.06962(8) 0.0148(3) Uani 1 1 d . . .
H7A H -0.1627 0.4126 0.0876 0.018 Uiso 1 1 calc R . .
H7B H -0.1192 0.5021 0.0983 0.018 Uiso 1 1 calc R . .
C8 C -0.09184(8) 0.35401(16) 0.06210(10) 0.0151(4) Uani 1 1 d . . .
H8A H -0.0761 0.3381 0.1022 0.018 Uiso 1 1 calc R . .
H8B H -0.1080 0.2853 0.0471 0.018 Uiso 1 1 calc R . .
C9 C -0.06180(7) 0.36287(16) -0.04001(9) 0.0138(4) Uani 1 1 d . . .
C10 C -0.03027(7) 0.42914(16) -0.08263(9) 0.0135(4) Uani 1 1 d . . .
C11 C -0.03108(8) 0.42690(17) -0.14626(10) 0.0164(4) Uani 1 1 d . . .
H11 H -0.0523 0.3768 -0.1676 0.020 Uiso 1 1 calc R . .
C12 C 0.0000 0.5000 -0.17785(15) 0.0175(6) Uani 1 2 d S . .
H12 H 0.0000 0.5000 -0.2213 0.021 Uiso 1 2 calc SR . .
C13 C -0.19246(7) 0.45828(16) -0.01214(9) 0.0213(4) Uani 1 1 d . . .
H13A H -0.1917 0.3774 -0.0153 0.032 Uiso 1 1 calc R . .
H13B H -0.1985 0.4903 -0.0527 0.032 Uiso 1 1 calc R . .
H13C H -0.2195 0.4807 0.0157 0.032 Uiso 1 1 calc R . .
N1C N 0.0000 0.5000 0.50530(10) 0.0152(4) Uani 1 2 d S . .
C21 C 0.04722(9) 0.5041(2) 0.54496(11) 0.0216(7) Uani 0.776(4) 1 d P A 1
H21A H 0.0769 0.4974 0.5178 0.026 Uiso 0.776(4) 1 calc PR A 1
H21B H 0.0489 0.5778 0.5647 0.026 Uiso 0.776(4) 1 calc PR A 1
C22 C 0.05114(10) 0.4193(2) 0.59288(12) 0.0377(6) Uani 0.776(4) 1 d P A 1
H22A H 0.0242 0.4300 0.6229 0.033(9) Uiso 0.776(4) 1 calc PR A 1
H22B H 0.0838 0.4257 0.6133 0.036(9) Uiso 0.776(4) 1 calc PR A 1
H22C H 0.0480 0.3457 0.5744 0.036(9) Uiso 0.776(4) 1 calc PR A 1
C23 C 0.00197(10) 0.3965(2) 0.46607(12) 0.0210(6) Uani 0.776(4) 1 d P A 1
H23A H 0.0355 0.3932 0.4465 0.025 Uiso 0.776(4) 1 calc PR A 1
H23B H -0.0008 0.3315 0.4935 0.025 Uiso 0.776(4) 1 calc PR A 1
C24 C -0.03660(10) 0.3854(2) 0.41742(10) 0.0348(6) Uani 0.776(4) 1 d P A 1
H24A H -0.0324 0.3141 0.3967 0.052 Uiso 0.776(4) 1 calc PR A 1
H24B H -0.0327 0.4456 0.3877 0.052 Uiso 0.776(4) 1 calc PR A 1
H24C H -0.0702 0.3892 0.4357 0.052 Uiso 0.776(4) 1 calc PR A 1
C21' C 0.0201(3) 0.4055(7) 0.5430(4) 0.0193(19) Uani 0.224(4) 1 d P A 2
H21C H -0.0095 0.3634 0.5576 0.023 Uiso 0.224(4) 1 calc PR A 2
H21D H 0.0383 0.3562 0.5143 0.023 Uiso 0.224(4) 1 calc PR A 2
C22' C 0.05114(10) 0.4193(2) 0.59288(12) 0.0377(6) Uani 0.224(4) 1 d P A 2
H22D H 0.0597 0.3468 0.6100 0.057 Uiso 0.224(4) 1 calc PR A 2
H22E H 0.0338 0.4637 0.6239 0.057 Uiso 0.224(4) 1 calc PR A 2
H22F H 0.0820 0.4574 0.5802 0.057 Uiso 0.224(4) 1 calc PR A 2
C23' C -0.0430(3) 0.4587(7) 0.4647(4) 0.0164(19) Uani 0.224(4) 1 d P A 2
H23C H -0.0682 0.4253 0.4925 0.020 Uiso 0.224(4) 1 calc PR A 2
H23D H -0.0589 0.5254 0.4468 0.020 Uiso 0.224(4) 1 calc PR A 2
C24' C -0.03660(10) 0.3854(2) 0.41742(10) 0.0348(6) Uani 0.224(4) 1 d P A 2
H24D H -0.0691 0.3714 0.3977 0.052 Uiso 0.224(4) 1 calc PR A 2
H24E H -0.0230 0.3157 0.4333 0.052 Uiso 0.224(4) 1 calc PR A 2
H24F H -0.0132 0.4167 0.3874 0.052 Uiso 0.224(4) 1 calc PR A 2
O1W O -0.08337(11) 0.8815(2) 0.22426(11) 0.0666(9) Uani 1 1 d . . .
H1W1 H -0.0792(12) 0.846(3) 0.1973(15) 0.056(11) Uiso 1 1 d . . .
H1W2 H -0.1023(13) 0.917(3) 0.2170(17) 0.056(12) Uiso 1 1 d . . .
O2W O -0.16322(7) 0.87977(16) 0.09157(8) 0.0274(4) Uani 1 1 d . . .
H2W1 H -0.1423(11) 0.836(2) 0.0967(14) 0.044(9) Uiso 1 1 d . . .
H2W2 H -0.1590(9) 0.936(2) 0.1150(12) 0.025(7) Uiso 1 1 d . . .

loop_
_atom_site_aniso_label
_atom_site_aniso_U_11
_atom_site_aniso_U_22
_atom_site_aniso_U_33
_atom_site_aniso_U_23
_atom_site_aniso_U_13
_atom_site_aniso_U_12
Fe 0.01123(14) 0.01100(14) 0.00982(13) 0.000 0.000 0.00108(17)
O1 0.0228(8) 0.0204(7) 0.0229(8) -0.0083(6) 0.0030(6) 0.0033(6)
O2 0.0177(7) 0.0179(7) 0.0188(7) -0.0041(6) -0.0035(5) -0.0028(6)
N1 0.0136(13) 0.0134(13) 0.0164(14) 0.000 0.000 -0.0034(9)
N2 0.0122(8) 0.0126(7) 0.0123(8) -0.0003(6) 0.0005(6) 0.0002(6)
N3 0.0125(7) 0.0137(7) 0.0148(9) -0.0006(7) 0.0000(7) 0.0013(6)
N4 0.0099(12) 0.0141(12) 0.0095(12) 0.000 0.000 0.0028(8)
N5 0.0140(7) 0.0163(7) 0.0165(7) 0.0036(6) -0.0007(5) 0.0011(6)
C1 0.0211(17) 0.034(2) 0.0115(16) 0.000 0.000 -0.0132(13)
C2 0.0168(10) 0.0251(11) 0.0155(10) -0.0055(9) 0.0031(8) -0.0084(8)
C3 0.0127(9) 0.0162(9) 0.0158(10) -0.0025(8) 0.0026(7) -0.0052(7)
C4 0.0136(9) 0.0154(9) 0.0169(10) -0.0026(7) 0.0028(7) -0.0030(7)
C5 0.0141(9) 0.0136(9) 0.0162(10) 0.0023(7) 0.0023(7) 0.0013(7)
C6 0.0150(8) 0.0158(8) 0.0191(9) 0.0022(7) 0.0024(7) 0.0026(7)
C7 0.0139(8) 0.0173(9) 0.0131(8) 0.0009(7) 0.0026(6) -0.0016(7)
C8 0.0187(10) 0.0136(9) 0.0131(9) 0.0012(7) 0.0015(7) -0.0026(7)
C9 0.0145(9) 0.0123(8) 0.0145(9) -0.0005(7) -0.0021(7) 0.0049(7)
C10 0.0147(9) 0.0140(9) 0.0120(10) -0.0020(7) -0.0009(7) 0.0039(7)
C11 0.0166(10) 0.0193(10) 0.0132(10) -0.0024(8) -0.0031(8) 0.0052(8)
C12 0.0193(16) 0.0220(16) 0.0112(15) 0.000 0.000 0.0086(11)
C13 0.0221(10) 0.0203(9) 0.0215(9) 0.0024(8) -0.0047(8) -0.0026(7)
N1C 0.0141(10) 0.0159(10) 0.0156(10) 0.000 0.000 0.0006(8)
C21 0.0177(11) 0.0237(12) 0.0233(17) -0.0050(11) -0.0048(9) 0.0016(10)
C22 0.0424(14) 0.0378(14) 0.0328(13) -0.0063(11) -0.0156(11) 0.0175(11)
C23 0.0233(13) 0.0182(12) 0.0216(12) -0.0051(10) 0.0015(10) -0.0014(9)
C24 0.0499(14) 0.0347(12) 0.0200(10) 0.0033(9) -0.0055(10) -0.0236(11)
C21' 0.025(4) 0.011(4) 0.022(4) 0.000(3) 0.001(3) 0.008(3)
C22' 0.0424(14) 0.0378(14) 0.0328(13) -0.0063(11) -0.0156(11) 0.0175(11)
C23' 0.014(4) 0.016(4) 0.020(4) 0.010(3) 0.001(3) -0.005(3)
C24' 0.0499(14) 0.0347(12) 0.0200(10) 0.0033(9) -0.0055(10) -0.0236(11)
O1W 0.100(2) 0.0579(15) 0.0416(14) -0.0324(12) -0.0445(13) 0.0518(15)
O2W 0.0309(10) 0.0265(9) 0.0248(10) -0.0062(8) -0.0062(7) 0.0062(8)

loop_
_atom_type_symbol
_atom_type_description
_atom_type_scat_dispersion_real
_atom_type_scat_dispersion_imag
_atom_type_scat_source
C C 0.0033 0.0016 'International Tables Vol C Tables 4.2.6.8 and 6.1.1.4'
H H 0.0000 0.0000 'International Tables Vol C Tables 4.2.6.8 and 6.1.1.4'
N N 0.0061 0.0033 'International Tables Vol C Tables 4.2.6.8 and 6.1.1.4'
O O 0.0106 0.0060 'International Tables Vol C Tables 4.2.6.8 and 6.1.1.4'
Fe Fe 0.3463 0.8444 'International Tables Vol C Tables 4.2.6.8 and 6.1.1.4'

loop_
_geom_angle_atom_site_label_1
_geom_angle_atom_site_label_2
_geom_angle_atom_site_label_3
_geom_angle
_geom_angle_site_symmetry_1
_geom_angle_site_symmetry_3
N1 Fe N4 180.0 . .
N1 Fe N2 80.73(5) . 2_565
N4 Fe N2 99.27(5) . 2_565
N1 Fe N2 80.73(5) . .
N4 Fe N2 99.27(5) . .
N2 Fe N2 161.46(10) 2_565 .
N1 Fe N3 99.15(5) . 2_565
N4 Fe N3 80.85(5) . 2_565
N2 Fe N3 90.96(5) 2_565 2_565
N2 Fe N3 91.98(5) . 2_565
N1 Fe N3 99.15(5) . .
N4 Fe N3 80.85(5) . .
N2 Fe N3 91.98(5) 2_565 .
N2 Fe N3 90.96(5) . .
N3 Fe N3 161.71(10) 2_565 .
C3 N1 C3 122.1(3) 2_565 .
C3 N1 Fe 118.96(14) 2_565 .
C3 N1 Fe 118.96(14) . .
C4 N2 C5 116.29(17) . .
C4 N2 Fe 116.39(14) . .
C5 N2 Fe 127.06(13) . .
C9 N3 C8 115.67(17) . .
C9 N3 Fe 115.74(13) . .
C8 N3 Fe 126.91(14) . .
C10 N4 C10 122.3(3) 2_565 .
C10 N4 Fe 118.83(13) 2_565 .
C10 N4 Fe 118.83(13) . .
C13 N5 C7 111.54(14) . .
C13 N5 C6 113.17(15) . .
C7 N5 C6 114.68(14) . .
C2 C1 C2 121.3(3) 2_565 .
C2 C1 H1 119.4 2_565 .
C2 C1 H1 119.4 . .
C3 C2 C1 117.9(2) . .
C3 C2 H2 121.1 . .
C1 C2 H2 121.1 . .
N1 C3 C2 120.4(2) . .
N1 C3 C4 111.54(19) . .
C2 C3 C4 127.9(2) . .
O1 C4 N2 127.7(2) . .
O1 C4 C3 120.77(19) . .
N2 C4 C3 111.39(17) . .
N2 C5 C6 114.16(16) . .
N2 C5 H5A 108.7 . .
C6 C5 H5A 108.7 . .
N2 C5 H5B 108.7 . .
C6 C5 H5B 108.7 . .
H5A C5 H5B 107.6 . .
N5 C6 C5 114.14(16) . .
N5 C6 H6A 108.7 . .
C5 C6 H6A 108.7 . .
N5 C6 H6B 108.7 . .
C5 C6 H6B 108.7 . .
H6A C6 H6B 107.6 . .
N5 C7 C8 112.05(15) . .
N5 C7 H7A 109.2 . .
C8 C7 H7A 109.2 . .
N5 C7 H7B 109.2 . .
C8 C7 H7B 109.2 . .
H7A C7 H7B 107.9 . .
N3 C8 C7 110.04(15) . .
N3 C8 H8A 109.7 . .
C7 C8 H8A 109.7 . .
N3 C8 H8B 109.7 . .
C7 C8 H8B 109.7 . .
H8A C8 H8B 108.2 . .
O2 C9 N3 127.5(2) . .
O2 C9 C10 120.38(19) . .
N3 C9 C10 112.07(17) . .
N4 C10 C11 120.2(2) . .
N4 C10 C9 112.33(19) . .
C11 C10 C9 127.4(2) . .
C10 C11 C12 118.3(2) . .
C10 C11 H11 120.8 . .
C12 C11 H11 120.8 . .
C11 C12 C11 120.6(3) 2_565 .
C11 C12 H12 119.7 2_565 .
C11 C12 H12 119.7 . .
N5 C13 H13A 109.5 . .
N5 C13 H13B 109.5 . .
H13A C13 H13B 109.5 . .
N5 C13 H13C 109.5 . .
H13A C13 H13C 109.5 . .
H13B C13 H13C 109.5 . .
C21' N1C C21' 113.7(6) 2_565 .
C21' N1C C23 161.1(4) 2_565 .
C21' N1C C23 70.8(3) . .
C21' N1C C23 70.8(3) 2_565 2_565
C21' N1C C23 161.1(4) . 2_565
C23 N1C C23 111.2(2) . 2_565
C21' N1C C21 87.6(4) 2_565 .
C21' N1C C21 54.7(4) . .
C23 N1C C21 108.61(14) . .
C23 N1C C21 108.83(15) 2_565 .
C21' N1C C21 54.7(4) 2_565 2_565
C21' N1C C21 87.6(4) . 2_565
C23 N1C C21 108.83(15) . 2_565
C23 N1C C21 108.61(14) 2_565 2_565
C21 N1C C21 110.8(2) . 2_565
C21' N1C C23' 109.6(5) 2_565 2_565
C21' N1C C23' 107.4(5) . 2_565
C23 N1C C23' 85.1(3) . 2_565
C23 N1C C23' 55.2(3) 2_565 2_565
C21 N1C C23' 72.8(3) . 2_565
C21 N1C C23' 162.5(3) 2_565 2_565
C21' N1C C23' 107.4(5) 2_565 .
C21' N1C C23' 109.6(5) . .
C23 N1C C23' 55.2(3) . .
C23 N1C C23' 85.1(3) 2_565 .
C21 N1C C23' 162.5(3) . .
C21 N1C C23' 72.8(3) 2_565 .
C23' N1C C23' 109.1(6) 2_565 .
C22 C21 N1C 116.2(2) . .
C22 C21 H21A 108.2 . .
N1C C21 H21A 108.2 . .
C22 C21 H21B 108.2 . .
N1C C21 H21B 108.2 . .
H21A C21 H21B 107.4 . .
C21 C22 H22A 109.5 . .
C21 C22 H22B 109.5 . .
H22A C22 H22B 109.5 . .
C21 C22 H22C 109.5 . .
H22A C22 H22C 109.5 . .
H22B C22 H22C 109.5 . .
C24 C23 N1C 117.1(2) . .
C24 C23 H23A 108.0 . .
N1C C23 H23A 108.0 . .
C24 C23 H23B 108.0 . .
N1C C23 H23B 108.0 . .
H23A C23 H23B 107.3 . .
C23 C24 H24A 109.5 . .
C23 C24 H24B 109.5 . .
H24A C24 H24B 109.5 . .
C23 C24 H24C 109.5 . .
H24A C24 H24C 109.5 . .
H24B C24 H24C 109.5 . .
N1C C21' H21C 106.4 . .
N1C C21' H21D 106.4 . .
H21C C21' H21D 106.5 . .
N1C C23' H23C 106.4 . .
N1C C23' H23D 106.4 . .
H23C C23' H23D 106.5 . .
H1W1 O1W H1W2 107(4) . .
H2W1 O2W H2W2 111(3) . .

loop_
_geom_bond_atom_site_label_1
_geom_bond_atom_site_label_2
_geom_bond_distance
_geom_bond_site_symmetry_2
Fe N1 1.874(3) .
Fe N4 1.883(2) .
Fe N2 1.9580(16) 2_565
Fe N2 1.9580(16) .
Fe N3 1.9726(16) 2_565
Fe N3 1.9726(16) .
O1 C4 1.255(2) .
O2 C9 1.257(2) .
N1 C3 1.345(2) 2_565
N1 C3 1.345(2) .
N2 C4 1.333(3) .
N2 C5 1.468(3) .
N3 C9 1.343(3) .
N3 C8 1.458(3) .
N4 C10 1.341(2) 2_565
N4 C10 1.341(2) .
N5 C13 1.457(2) .
N5 C7 1.460(2) .
N5 C6 1.460(2) .
C1 C2 1.390(3) 2_565
C1 C2 1.390(3) .
C1 H1 0.9500 .
C2 C3 1.378(3) .
C2 H2 0.9500 .
C3 C4 1.502(3) .
C5 C6 1.530(3) .
C5 H5A 0.9900 .
C5 H5B 0.9900 .
C6 H6A 0.9900 .
C6 H6B 0.9900 .
C7 C8 1.540(3) .
C7 H7A 0.9900 .
C7 H7B 0.9900 .
C8 H8A 0.9900 .
C8 H8B 0.9900 .
C9 C10 1.487(3) .
C10 C11 1.391(3) .
C11 C12 1.392(3) .
C11 H11 0.9500 .
C12 C11 1.392(3) 2_565
C12 H12 0.9500 .
C13 H13A 0.9800 .
C13 H13B 0.9800 .
C13 H13C 0.9800 .
N1C C21' 1.506(8) 2_565
N1C C21' 1.506(8) .
N1C C23 1.517(3) .
N1C C23 1.517(3) 2_565
N1C C21 1.526(3) .
N1C C21 1.526(3) 2_565
N1C C23' 1.530(8) 2_565
N1C C23' 1.530(8) .
C21 C22 1.468(4) .
C21 H21A 0.9900 .
C21 H21B 0.9900 .
C22 H22A 0.9800 .
C22 H22B 0.9800 .
C22 H22C 0.9800 .
C23 C24 1.483(3) .
C23 H23A 0.9900 .
C23 H23B 0.9900 .
C24 H24A 0.9800 .
C24 H24B 0.9800 .
C24 H24C 0.9800 .
C21' H21C 0.9900 .
C21' H21D 0.9900 .
C23' H23C 0.9900 .
C23' H23D 0.9900 .
O1W H1W1 0.74(3) .
O1W H1W2 0.68(3) .
O2W H2W1 0.77(3) .
O2W H2W2 0.86(3) .

loop_
_geom_hbond_atom_site_label_D
_geom_hbond_atom_site_label_H
_geom_hbond_atom_site_label_A
_geom_hbond_distance_DH
_geom_hbond_distance_HA
_geom_hbond_distance_DA
_geom_hbond_angle_DHA
_geom_hbond_site_symmetry_A
O1W H1W1 O1 0.74(3) 2.14(4) 2.862(3) 168(3) .
O1W H1W2 O2 0.68(3) 2.19(3) 2.874(3) 174(4) 16_455
O2W H2W1 O1 0.77(3) 2.15(3) 2.919(2) 171(3) .
O2W H2W2 O2 0.86(3) 2.08(3) 2.912(2) 164(2) 16_455

loop_
_geom_torsion_atom_site_label_1
_geom_torsion_atom_site_label_2
_geom_torsion_atom_site_label_3
_geom_torsion_atom_site_label_4
_geom_torsion
_geom_torsion_site_symmetry_1
_geom_torsion_site_symmetry_4
N4 Fe N1 C3 -144(41) . 2_565
N2 Fe N1 C3 -7.32(10) 2_565 2_565
N2 Fe N1 C3 172.68(10) . 2_565
N3 Fe N1 C3 -96.80(11) 2_565 2_565
N3 Fe N1 C3 83.20(11) . 2_565
N4 Fe N1 C3 36(34) . .
N2 Fe N1 C3 172.68(10) 2_565 .
N2 Fe N1 C3 -7.32(10) . .
N3 Fe N1 C3 83.20(11) 2_565 .
N3 Fe N1 C3 -96.80(11) . .
N1 Fe N2 C4 9.48(13) . .
N4 Fe N2 C4 -170.52(13) . .
N2 Fe N2 C4 9.48(13) 2_565 .
N3 Fe N2 C4 -89.47(15) 2_565 .
N3 Fe N2 C4 108.59(14) . .
N1 Fe N2 C5 -164.37(15) . .
N4 Fe N2 C5 15.63(15) . .
N2 Fe N2 C5 -164.37(15) 2_565 .
N3 Fe N2 C5 96.69(15) 2_565 .
N3 Fe N2 C5 -65.26(16) . .
N1 Fe N3 C9 -176.10(12) . .
N4 Fe N3 C9 3.90(12) . .
N2 Fe N3 C9 -95.18(14) 2_565 .
N2 Fe N3 C9 103.13(14) . .
N3 Fe N3 C9 3.90(12) 2_565 .
N1 Fe N3 C8 19.37(16) . .
N4 Fe N3 C8 -160.63(16) . .
N2 Fe N3 C8 100.30(16) 2_565 .
N2 Fe N3 C8 -61.39(17) . .
N3 Fe N3 C8 -160.63(16) 2_565 .
N1 Fe N4 C10 43(44) . 2_565
N2 Fe N4 C10 -93.03(11) 2_565 2_565
N2 Fe N4 C10 86.97(11) . 2_565
N3 Fe N4 C10 -3.55(11) 2_565 2_565
N3 Fe N4 C10 176.45(11) . 2_565
N1 Fe N4 C10 -137(100) . .
N2 Fe N4 C10 86.97(11) 2_565 .
N2 Fe N4 C10 -93.03(11) . .
N3 Fe N4 C10 176.45(11) 2_565 .
N3 Fe N4 C10 -3.55(11) . .
C2 C1 C2 C3 -0.21(13) 2_565 .
C3 N1 C3 C2 -0.23(14) 2_565 .
Fe N1 C3 C2 179.77(14) . .
C3 N1 C3 C4 -175.83(17) 2_565 .
Fe N1 C3 C4 4.17(17) . .
C1 C2 C3 N1 0.4(3) . .
C1 C2 C3 C4 175.25(16) . .
C5 N2 C4 O1 -10.6(3) . .
Fe N2 C4 O1 174.83(16) . .
C5 N2 C4 C3 164.99(16) . .
Fe N2 C4 C3 -9.5(2) . .
N1 C3 C4 O1 179.63(15) . .
C2 C3 C4 O1 4.4(3) . .
N1 C3 C4 N2 3.6(2) . .
C2 C3 C4 N2 -171.6(2) . .
C4 N2 C5 C6 -70.3(2) . .
Fe N2 C5 C6 103.55(17) . .
C13 N5 C6 C5 -150.15(17) . .
C7 N5 C6 C5 80.3(2) . .
N2 C5 C6 N5 -54.2(2) . .
C13 N5 C7 C8 103.18(17) . .
C6 N5 C7 C8 -126.52(16) . .
C9 N3 C8 C7 -90.7(2) . .
Fe N3 C8 C7 73.8(2) . .
N5 C7 C8 N3 40.5(2) . .
C8 N3 C9 O2 -16.3(3) . .
Fe N3 C9 O2 177.38(16) . .
C8 N3 C9 C10 162.79(16) . .
Fe N3 C9 C10 -3.5(2) . .
C10 N4 C10 C11 0.14(14) 2_565 .
Fe N4 C10 C11 -179.86(14) . .
C10 N4 C10 C9 -177.41(18) 2_565 .
Fe N4 C10 C9 2.59(18) . .
O2 C9 C10 N4 179.90(15) . .
N3 C9 C10 N4 0.7(2) . .
O2 C9 C10 C11 2.6(3) . .
N3 C9 C10 C11 -176.60(19) . .
N4 C10 C11 C12 -0.3(3) . .
C9 C10 C11 C12 176.87(16) . .
C10 C11 C12 C11 0.13(13) . 2_565
C21' N1C C21 C22 101.8(4) 2_565 .
C21' N1C C21 C22 -19.8(4) . .
C23 N1C C21 C22 -68.3(2) . .
C23 N1C C21 C22 170.6(2) 2_565 .
C21 N1C C21 C22 51.20(17) 2_565 .
C23' N1C C21 C22 -146.9(4) 2_565 .
C23' N1C C21 C22 -47.8(12) . .
C21' N1C C23 C24 41.2(11) 2_565 .
C21' N1C C23 C24 148.7(4) . .
C23 N1C C23 C24 -51.30(17) 2_565 .
C21 N1C C23 C24 -171.0(2) . .
C21 N1C C23 C24 68.3(2) 2_565 .
C23' N1C C23 C24 -101.0(4) 2_565 .
C23' N1C C23 C24 16.4(4) . .
